data_4304247
loop_
_publ_author_name
'Michael Veith'
'Kroum Valtchev'
'Volker Huch'

_publ_section_title
;
Tetraalkoxyaluminates of Nickel(II), Copper(II), and Copper(I)
;
_journal_name_full 'Inorganic Chemistry'
_journal_page_first 1204
_journal_page_last 1217
_journal_paper_doi 10.1021/ic701729y
_journal_volume 47
_journal_year 2008
_chemical_formula_sum 'C30 H72 Al2 Ni O10'
_chemical_formula_weight 705.55
_chemical_name_systematic
; 
 ? 
;
_space_group_IT_number 61
_symmetry_cell_setting orthorhombic
_symmetry_space_group_name_Hall '-P 2ac 2ab'
_symmetry_space_group_name_H-M 'P b c a'
_atom_sites_solution_hydrogens geom
_atom_sites_solution_primary direct
_atom_sites_solution_secondary difmap
_audit_creation_method SHELXL-97
_cell_angle_alpha 90.00
_cell_angle_beta 90.00
_cell_angle_gamma 90.00
_cell_formula_units_Z 8
_cell_length_a 10.678(2)
_cell_length_b 18.222(4)
_cell_length_c 44.127(9)
_cell_measurement_temperature 293(2)
_cell_measurement_theta_max 12
_cell_measurement_theta_min 9
_cell_volume 8586(3)
_computing_structure_refinement 'SHELXL-97 (Sheldrick, 1997)'
_computing_structure_solution 'SHELXS-97 (Sheldrick, 1990)'
_diffrn_ambient_temperature 293(2)
_diffrn_measured_fraction_theta_full 0.973
_diffrn_measured_fraction_theta_max 0.973
_diffrn_measurement_device_type 'Stoe IPDS'
_diffrn_measurement_method 'Image Plate'
_diffrn_radiation_monochromator graphite
_diffrn_radiation_source 'fine-focus sealed tube'
_diffrn_radiation_type MoK\a
_diffrn_radiation_wavelength 0.71073
_diffrn_reflns_av_R_equivalents 0.1277
_diffrn_reflns_av_sigmaI/netI 0.0634
_diffrn_reflns_limit_h_max 9
_diffrn_reflns_limit_h_min -9
_diffrn_reflns_limit_k_max 16
_diffrn_reflns_limit_k_min -16
_diffrn_reflns_limit_l_max 39
_diffrn_reflns_limit_l_min -38
_diffrn_reflns_number 18234
_diffrn_reflns_theta_full 18.52
_diffrn_reflns_theta_max 18.52
_diffrn_reflns_theta_min 2.12
_exptl_absorpt_coefficient_mu 0.535
_exptl_absorpt_correction_type N/A
_exptl_crystal_colour yellow
_exptl_crystal_density_diffrn 1.092
_exptl_crystal_density_method 'not measured'
_exptl_crystal_description 'transparent bocks'
_exptl_crystal_F_000 3088
_exptl_crystal_size_max 0.5
_exptl_crystal_size_mid 0.44
_exptl_crystal_size_min 0.2
_refine_diff_density_max 0.336
_refine_diff_density_min -0.222
_refine_diff_density_rms 0.053
_refine_ls_extinction_method none
_refine_ls_goodness_of_fit_ref 1.045
_refine_ls_hydrogen_treatment mixed
_refine_ls_matrix_type full
_refine_ls_number_parameters 388
_refine_ls_number_reflns 3122
_refine_ls_number_restraints 0
_refine_ls_restrained_S_all 1.045
_refine_ls_R_factor_all 0.0809
_refine_ls_R_factor_gt 0.0588
_refine_ls_shift/su_max 1.969
_refine_ls_shift/su_mean 0.029
_refine_ls_structure_factor_coef Fsqd
_refine_ls_weighting_details 'calc w=1/[\s^2^(Fo^2^)+(0.0802P)^2^+12.1000P] where P=(Fo^2^+2Fc^2^)/3'
_refine_ls_weighting_scheme calc
_refine_ls_wR_factor_gt 0.1445
_refine_ls_wR_factor_ref 0.1612
_reflns_number_gt 2324
_reflns_number_total 3122
_reflns_threshold_expression >2sigma(I)
_cod_data_source_file ic701729y-file003_01.cif
_cod_data_source_block comp_4
_cod_database_code 4304247

loop_
_symmetry_equiv_pos_as_xyz
'x, y, z'
'-x+1/2, -y, z+1/2'
'-x, y+1/2, -z+1/2'
'x+1/2, -y+1/2, -z'
'-x, -y, -z'
'x-1/2, y, -z-1/2'
'x, -y-1/2, z-1/2'
'-x-1/2, y-1/2, z'

loop_
_atom_site_label
_atom_site_type_symbol
_atom_site_fract_x
_atom_site_fract_y
_atom_site_fract_z
_atom_site_U_iso_or_equiv
_atom_site_adp_type
_atom_site_occupancy
_atom_site_symmetry_multiplicity
_atom_site_calc_flag
_atom_site_refinement_flags
_atom_site_disorder_assembly
_atom_site_disorder_group
Ni1 Ni 0.02438(8) 0.66093(5) 0.125607(19) 0.0617(4) Uani 1 1 d . . .
Al2 Al -0.0313(2) 0.57381(13) 0.17772(5) 0.0727(8) Uani 1 1 d . . .
Al1 Al 0.1354(2) 0.64199(13) 0.06736(5) 0.0785(8) Uani 1 1 d . . .
O1 O 0.0255(5) 0.5932(3) 0.08882(10) 0.0708(14) Uani 1 1 d . . .
O2 O 0.1822(4) 0.6867(3) 0.10101(10) 0.0706(14) Uani 1 1 d . . .
O3 O -0.1227(4) 0.6141(2) 0.14884(9) 0.0658(13) Uani 1 1 d . . .
O4 O 0.1002(5) 0.5844(3) 0.15446(10) 0.0704(14) Uani 1 1 d . . .
O5 O 0.0528(5) 0.7046(3) 0.04650(13) 0.0993(18) Uani 1 1 d . . .
O6 O 0.2440(6) 0.5980(4) 0.04752(13) 0.116(2) Uani 1 1 d . . .
O7 O -0.0176(5) 0.6381(3) 0.20646(11) 0.0886(16) Uani 1 1 d . . .
O8 O -0.0714(6) 0.4921(4) 0.19066(13) 0.111(2) Uani 1 1 d . . .
O9 O 0.0311(5) 0.7366(3) 0.16218(11) 0.0888(16) Uani 1 1 d . . .
H9 H -0.0151 0.7187 0.1784 0.107 Uiso 1 1 calc R . .
O10 O -0.0712(5) 0.7366(3) 0.09843(11) 0.0867(16) Uani 1 1 d . . .
H10 H -0.0524 0.7294 0.0781 0.104 Uiso 1 1 calc R . .
C1 C -0.0624(9) 0.5386(6) 0.0821(2) 0.099(3) Uani 1 1 d . . .
H1 H -0.0941 0.5222 0.1018 0.119 Uiso 1 1 calc R . .
C2 C -0.0116(13) 0.4760(7) 0.0688(5) 0.251(10) Uani 1 1 d . . .
H2A H 0.0608 0.4607 0.0800 0.376 Uiso 1 1 calc R . .
H2B H 0.0123 0.4868 0.0483 0.376 Uiso 1 1 calc R . .
H2C H -0.0728 0.4374 0.0688 0.376 Uiso 1 1 calc R . .
C3 C -0.1711(13) 0.5671(7) 0.0663(3) 0.193(6) Uani 1 1 d . . .
H3A H -0.2028 0.6091 0.0769 0.289 Uiso 1 1 calc R . .
H3B H -0.2347 0.5299 0.0654 0.289 Uiso 1 1 calc R . .
H3C H -0.1477 0.5810 0.0461 0.289 Uiso 1 1 calc R . .
C4 C 0.2738(9) 0.7415(6) 0.10566(19) 0.095(3) Uani 1 1 d . . .
H4 H 0.2544 0.7657 0.1249 0.114 Uiso 1 1 calc R . .
C5 C 0.3960(12) 0.7099(8) 0.1085(4) 0.261(10) Uani 1 1 d . . .
H5A H 0.3953 0.6735 0.1242 0.392 Uiso 1 1 calc R . .
H5B H 0.4553 0.7476 0.1135 0.392 Uiso 1 1 calc R . .
H5C H 0.4193 0.6874 0.0896 0.392 Uiso 1 1 calc R . .
C6 C 0.2774(13) 0.7970(7) 0.0828(4) 0.220(8) Uani 1 1 d . . .
H6A H 0.1980 0.8216 0.0820 0.331 Uiso 1 1 calc R . .
H6B H 0.2948 0.7749 0.0636 0.331 Uiso 1 1 calc R . .
H6C H 0.3420 0.8318 0.0876 0.331 Uiso 1 1 calc R . .
C7 C -0.2539(8) 0.6286(5) 0.14743(18) 0.078(2) Uani 1 1 d . . .
H7 H -0.2707 0.6529 0.1280 0.094 Uiso 1 1 calc R . .
C8 C -0.2931(8) 0.6800(5) 0.1720(2) 0.120(3) Uani 1 1 d . . .
H8A H -0.2442 0.7241 0.1708 0.179 Uiso 1 1 calc R . .
H8B H -0.2800 0.6571 0.1913 0.179 Uiso 1 1 calc R . .
H8C H -0.3802 0.6917 0.1697 0.179 Uiso 1 1 calc R . .
C9 C -0.3277(8) 0.5599(5) 0.1481(2) 0.123(3) Uani 1 1 d . . .
H9A H -0.3019 0.5287 0.1318 0.185 Uiso 1 1 calc R . .
H9B H -0.4151 0.5713 0.1460 0.185 Uiso 1 1 calc R . .
H9C H -0.3142 0.5353 0.1671 0.185 Uiso 1 1 calc R . .
C10 C 0.2265(9) 0.5613(5) 0.1559(2) 0.101(3) Uani 1 1 d . . .
H10A H 0.2768 0.6006 0.1469 0.121 Uiso 1 1 calc R . .
C11 C 0.2709(11) 0.5518(8) 0.1867(3) 0.177(6) Uani 1 1 d . . .
H11A H 0.2571 0.5962 0.1979 0.266 Uiso 1 1 calc R . .
H11B H 0.3588 0.5408 0.1864 0.266 Uiso 1 1 calc R . .
H11C H 0.2263 0.5122 0.1961 0.266 Uiso 1 1 calc R . .
C12 C 0.2470(12) 0.4965(7) 0.1375(2) 0.178(6) Uani 1 1 d . . .
H12A H 0.2190 0.5057 0.1172 0.267 Uiso 1 1 calc R . .
H12B H 0.2009 0.4560 0.1459 0.267 Uiso 1 1 calc R . .
H12C H 0.3347 0.4848 0.1373 0.267 Uiso 1 1 calc R . .
C13 C 0.0608(16) 0.7230(10) 0.0152(3) 0.173(5) Uani 1 1 d . . .
H13 H 0.1492 0.7139 0.0106 0.207 Uiso 1 1 calc R . .
C14 C 0.000(2) 0.6727(11) -0.0034(3) 0.274(11) Uani 1 1 d . . .
H14A H 0.0203 0.6237 0.0028 0.411 Uiso 1 1 calc R . .
H14B H 0.0257 0.6799 -0.0240 0.411 Uiso 1 1 calc R . .
H14C H -0.0893 0.6798 -0.0019 0.411 Uiso 1 1 calc R . .
C15 C 0.049(2) 0.7944(11) 0.0094(4) 0.347(16) Uani 1 1 d . . .
H15A H 0.1044 0.8216 0.0223 0.520 Uiso 1 1 calc R . .
H15B H -0.0359 0.8093 0.0132 0.520 Uiso 1 1 calc R . .
H15C H 0.0698 0.8036 -0.0114 0.520 Uiso 1 1 calc R . .
C16 C 0.3124(15) 0.5398(9) 0.0422(4) 0.182(6) Uani 1 1 d . . .
H16 H 0.2707 0.5018 0.0543 0.218 Uiso 1 1 calc R . .
C17 C 0.4340(18) 0.5384(11) 0.0534(4) 0.271(11) Uani 1 1 d . . .
H17A H 0.4349 0.5571 0.0737 0.407 Uiso 1 1 calc R . .
H17B H 0.4867 0.5684 0.0408 0.407 Uiso 1 1 calc R . .
H17C H 0.4646 0.4889 0.0533 0.407 Uiso 1 1 calc R . .
C18 C 0.2982(16) 0.5124(11) 0.0111(4) 0.301(12) Uani 1 1 d . . .
H18A H 0.2116 0.5145 0.0053 0.451 Uiso 1 1 calc R . .
H18B H 0.3270 0.4626 0.0100 0.451 Uiso 1 1 calc R . .
H18C H 0.3468 0.5423 -0.0025 0.451 Uiso 1 1 calc R . .
C19 C -0.0494(11) 0.6323(7) 0.2375(2) 0.121(4) Uani 1 1 d . . .
H19 H -0.1269 0.6036 0.2386 0.145 Uiso 1 1 calc R . .
C20 C -0.0775(14) 0.7047(7) 0.2499(2) 0.200(7) Uani 1 1 d . . .
H20A H -0.1376 0.7289 0.2372 0.300 Uiso 1 1 calc R . .
H20B H -0.0022 0.7334 0.2507 0.300 Uiso 1 1 calc R . .
H20C H -0.1114 0.6995 0.2699 0.300 Uiso 1 1 calc R . .
C21 C 0.0488(11) 0.5895(9) 0.2540(2) 0.184(6) Uani 1 1 d . . .
H21A H 0.0606 0.5430 0.2442 0.276 Uiso 1 1 calc R . .
H21B H 0.0226 0.5816 0.2746 0.276 Uiso 1 1 calc R . .
H21C H 0.1261 0.6163 0.2539 0.276 Uiso 1 1 calc R . .
C22 C -0.088(2) 0.4249(10) 0.1954(4) 0.221(8) Uani 1 1 d . . .
H22 H -0.0043 0.4203 0.2041 0.265 Uiso 1 1 calc R . .
C23 C -0.060(2) 0.3760(10) 0.1734(7) 0.345(16) Uani 1 1 d . . .
H23A H -0.0144 0.4003 0.1575 0.517 Uiso 1 1 calc R . .
H23B H -0.1354 0.3554 0.1653 0.517 Uiso 1 1 calc R . .
H23C H -0.0088 0.3375 0.1818 0.517 Uiso 1 1 calc R . .
C24 C -0.141(2) 0.3990(11) 0.2211(4) 0.347(17) Uani 1 1 d . . .
H24A H -0.1592 0.4391 0.2344 0.521 Uiso 1 1 calc R . .
H24B H -0.0835 0.3659 0.2309 0.521 Uiso 1 1 calc R . .
H24C H -0.2167 0.3733 0.2162 0.521 Uiso 1 1 calc R . .
C25 C 0.0838(9) 0.8061(5) 0.1698(2) 0.094(3) Uani 1 1 d . . .
H25 H 0.1148 0.8284 0.1510 0.113 Uiso 1 1 calc R . .
C26 C -0.0124(11) 0.8560(6) 0.1826(2) 0.141(4) Uani 1 1 d . . .
H26A H -0.0803 0.8611 0.1685 0.212 Uiso 1 1 calc R . .
H26B H 0.0243 0.9033 0.1864 0.212 Uiso 1 1 calc R . .
H26C H -0.0433 0.8360 0.2013 0.212 Uiso 1 1 calc R . .
C27 C 0.1934(10) 0.7955(6) 0.1904(2) 0.142(4) Uani 1 1 d . . .
H27A H 0.2531 0.7635 0.1809 0.212 Uiso 1 1 calc R . .
H27B H 0.1656 0.7741 0.2091 0.212 Uiso 1 1 calc R . .
H27C H 0.2319 0.8421 0.1944 0.212 Uiso 1 1 calc R . .
C28 C -0.1555(10) 0.7951(6) 0.1020(2) 0.109(3) Uani 1 1 d . . .
H28 H -0.1840 0.7958 0.1231 0.131 Uiso 1 1 calc R . .
C29 C -0.0933(13) 0.8657(6) 0.0954(3) 0.169(5) Uani 1 1 d . . .
H29A H -0.0210 0.8709 0.1082 0.253 Uiso 1 1 calc R . .
H29B H -0.1505 0.9053 0.0993 0.253 Uiso 1 1 calc R . .
H29C H -0.0681 0.8669 0.0746 0.253 Uiso 1 1 calc R . .
C30 C -0.2685(11) 0.7844(8) 0.0817(3) 0.188(6) Uani 1 1 d . . .
H30A H -0.3068 0.7379 0.0861 0.282 Uiso 1 1 calc R . .
H30B H -0.2426 0.7854 0.0609 0.282 Uiso 1 1 calc R . .
H30C H -0.3277 0.8231 0.0853 0.282 Uiso 1 1 calc R . .

loop_
_atom_site_aniso_label
_atom_site_aniso_U_11
_atom_site_aniso_U_22
_atom_site_aniso_U_33
_atom_site_aniso_U_23
_atom_site_aniso_U_13
_atom_site_aniso_U_12
Ni1 0.0666(7) 0.0592(7) 0.0593(7) -0.0008(5) 0.0030(5) -0.0014(5)
Al2 0.0804(17) 0.0696(17) 0.0683(15) 0.0015(13) -0.0003(13) -0.0079(13)
Al1 0.0839(17) 0.0837(18) 0.0678(15) -0.0041(14) 0.0058(13) 0.0020(15)
O1 0.079(3) 0.064(3) 0.070(3) -0.009(3) 0.002(3) -0.015(3)
O2 0.064(3) 0.083(4) 0.065(3) -0.003(3) 0.007(3) -0.013(3)
O3 0.062(4) 0.070(3) 0.065(3) 0.002(2) -0.001(2) 0.000(3)
O4 0.064(4) 0.075(3) 0.073(3) 0.009(3) 0.000(3) 0.005(3)
O5 0.117(5) 0.111(5) 0.070(4) 0.011(3) -0.003(3) 0.015(4)
O6 0.119(5) 0.124(5) 0.105(4) -0.019(4) 0.032(4) 0.037(5)
O7 0.110(4) 0.097(4) 0.059(4) -0.005(3) 0.007(3) -0.025(3)
O8 0.142(5) 0.073(4) 0.118(5) 0.027(4) -0.005(4) -0.027(4)
O9 0.128(4) 0.063(4) 0.076(3) -0.010(3) 0.018(3) -0.028(3)
O10 0.106(4) 0.079(4) 0.075(3) 0.008(3) 0.005(3) 0.030(4)
C1 0.099(8) 0.104(9) 0.094(7) -0.029(6) -0.004(6) -0.016(7)
C2 0.172(13) 0.117(11) 0.46(3) -0.117(17) -0.035(16) -0.029(10)
C3 0.182(13) 0.170(12) 0.226(15) -0.002(11) -0.077(12) -0.066(11)
C4 0.073(7) 0.130(9) 0.081(6) -0.014(6) 0.020(5) -0.023(7)
C5 0.109(10) 0.225(16) 0.45(3) 0.142(17) -0.102(13) -0.086(11)
C6 0.223(15) 0.153(12) 0.286(19) 0.105(13) -0.075(13) -0.114(11)
C7 0.067(6) 0.084(6) 0.083(6) 0.010(5) 0.003(5) -0.001(5)
C8 0.094(7) 0.127(8) 0.137(8) -0.013(7) 0.020(6) 0.023(6)
C9 0.082(6) 0.130(9) 0.158(9) 0.003(7) 0.000(6) -0.026(7)
C10 0.078(7) 0.105(8) 0.119(8) 0.017(6) 0.007(6) 0.018(6)
C11 0.138(10) 0.246(15) 0.149(11) -0.057(10) -0.066(8) 0.073(10)
C12 0.196(12) 0.211(13) 0.126(9) -0.043(10) -0.017(8) 0.130(11)
C13 0.264(16) 0.169(15) 0.085(10) 0.013(10) -0.044(10) 0.017(12)
C14 0.43(3) 0.29(2) 0.102(11) 0.045(14) -0.068(14) -0.05(2)
C15 0.71(5) 0.173(16) 0.160(16) 0.100(14) -0.05(2) 0.03(2)
C16 0.138(13) 0.212(16) 0.196(16) -0.049(12) 0.029(11) 0.043(12)
C17 0.211(18) 0.35(3) 0.26(2) 0.072(19) 0.047(16) 0.139(19)
C18 0.26(2) 0.39(3) 0.246(18) -0.21(2) -0.011(16) 0.109(19)
C19 0.141(9) 0.156(11) 0.067(7) -0.010(7) 0.015(7) -0.031(8)
C20 0.314(18) 0.176(12) 0.111(9) -0.072(10) 0.098(11) -0.062(13)
C21 0.147(10) 0.332(19) 0.074(7) 0.019(10) -0.025(7) -0.001(12)
C22 0.38(3) 0.111(12) 0.171(14) 0.017(12) 0.050(16) -0.048(16)
C23 0.34(3) 0.145(16) 0.55(5) -0.11(2) 0.13(3) -0.063(17)
C24 0.49(3) 0.34(3) 0.209(17) 0.19(2) -0.08(2) -0.24(3)
C25 0.112(7) 0.077(7) 0.095(6) -0.009(5) 0.017(6) -0.016(6)
C26 0.184(11) 0.100(8) 0.139(9) -0.025(7) 0.045(8) 0.006(8)
C27 0.127(9) 0.178(11) 0.121(8) -0.017(8) 0.000(7) -0.051(8)
C28 0.127(9) 0.091(8) 0.108(7) 0.018(6) 0.012(7) 0.031(8)
C29 0.248(14) 0.082(8) 0.177(11) 0.013(8) -0.005(11) 0.017(9)
C30 0.118(9) 0.230(16) 0.215(14) 0.080(12) -0.019(10) 0.033(10)

loop_
_atom_type_symbol
_atom_type_description
_atom_type_scat_dispersion_real
_atom_type_scat_dispersion_imag
_atom_type_scat_source
C C 0.0033 0.0016 'International Tables Vol C Tables 4.2.6.8 and 6.1.1.4'
H H 0.0000 0.0000 'International Tables Vol C Tables 4.2.6.8 and 6.1.1.4'
O O 0.0106 0.0060 'International Tables Vol C Tables 4.2.6.8 and 6.1.1.4'
Al Al 0.0645 0.0514 'International Tables Vol C Tables 4.2.6.8 and 6.1.1.4'
Ni Ni 0.3393 1.1124 'International Tables Vol C Tables 4.2.6.8 and 6.1.1.4'

loop_
_geom_angle_atom_site_label_1
_geom_angle_atom_site_label_2
_geom_angle_atom_site_label_3
_geom_angle
_geom_angle_site_symmetry_1
_geom_angle_site_symmetry_3
_geom_angle_publ_flag
O1 Ni1 O4 94.60(19) . . ?
O1 Ni1 O2 73.4(2) . . ?
O4 Ni1 O2 99.14(19) . . ?
O1 Ni1 O3 98.62(19) . . ?
O4 Ni1 O3 73.22(18) . . ?
O2 Ni1 O3 168.72(19) . . ?
O1 Ni1 O10 86.9(2) . . ?
O4 Ni1 O10 173.9(2) . . ?
O2 Ni1 O10 86.95(19) . . ?
O3 Ni1 O10 100.73(19) . . ?
O1 Ni1 O9 176.0(2) . . ?
O4 Ni1 O9 87.5(2) . . ?
O2 Ni1 O9 103.0(2) . . ?
O3 Ni1 O9 85.24(19) . . ?
O10 Ni1 O9 91.4(2) . . ?
O1 Ni1 Al1 37.51(15) . . ?
O4 Ni1 Al1 108.21(14) . . ?
O2 Ni1 Al1 38.01(14) . . ?
O3 Ni1 Al1 135.66(13) . . ?
O10 Ni1 Al1 76.48(15) . . ?
O9 Ni1 Al1 138.52(15) . . ?
O1 Ni1 Al2 107.80(15) . . ?
O4 Ni1 Al2 37.45(14) . . ?
O2 Ni1 Al2 136.17(14) . . ?
O3 Ni1 Al2 37.89(13) . . ?
O10 Ni1 Al2 136.53(15) . . ?
O9 Ni1 Al2 75.90(15) . . ?
Al1 Ni1 Al2 138.14(8) . . ?
O8 Al2 O7 112.3(3) . . ?
O8 Al2 O4 120.7(3) . . ?
O7 Al2 O4 106.7(3) . . ?
O8 Al2 O3 118.8(3) . . ?
O7 Al2 O3 107.1(3) . . ?
O4 Al2 O3 88.5(2) . . ?
O8 Al2 Ni1 146.4(2) . . ?
O7 Al2 Ni1 101.28(19) . . ?
O4 Al2 Ni1 45.55(16) . . ?
O3 Al2 Ni1 45.80(16) . . ?
O6 Al1 O5 113.5(3) . . ?
O6 Al1 O1 120.6(3) . . ?
O5 Al1 O1 106.5(3) . . ?
O6 Al1 O2 118.0(3) . . ?
O5 Al1 O2 106.9(3) . . ?
O1 Al1 O2 88.2(2) . . ?
O6 Al1 Ni1 145.6(3) . . ?
O5 Al1 Ni1 100.9(2) . . ?
O1 Al1 Ni1 45.17(17) . . ?
O2 Al1 Ni1 45.90(16) . . ?
C1 O1 Al1 134.1(5) . . ?
C1 O1 Ni1 126.5(5) . . ?
Al1 O1 Ni1 97.3(2) . . ?
C4 O2 Al1 130.1(4) . . ?
C4 O2 Ni1 130.7(4) . . ?
Al1 O2 Ni1 96.1(2) . . ?
C7 O3 Al2 130.6(4) . . ?
C7 O3 Ni1 130.5(4) . . ?
Al2 O3 Ni1 96.3(2) . . ?
C10 O4 Al2 134.9(5) . . ?
C10 O4 Ni1 127.3(5) . . ?
Al2 O4 Ni1 97.0(2) . . ?
C13 O5 Al1 130.4(8) . . ?
C16 O6 Al1 151.1(8) . . ?
C19 O7 Al2 129.6(6) . . ?
C22 O8 Al2 167.1(10) . . ?
C25 O9 Ni1 140.3(5) . . ?
C28 O10 Ni1 138.5(5) . . ?
C2 C1 O1 114.2(9) . . ?
C2 C1 C3 113.7(11) . . ?
O1 C1 C3 112.6(9) . . ?
O2 C4 C6 114.7(8) . . ?
O2 C4 C5 111.1(9) . . ?
C6 C4 C5 108.7(10) . . ?
O3 C7 C9 111.4(7) . . ?
O3 C7 C8 111.1(7) . . ?
C9 C7 C8 111.4(7) . . ?
O4 C10 C11 113.0(8) . . ?
O4 C10 C12 111.2(9) . . ?
C11 C10 C12 112.2(9) . . ?
C15 C13 C14 119.0(15) . . ?
C15 C13 O5 114.2(14) . . ?
C14 C13 O5 112.9(14) . . ?
O6 C16 C17 118.2(16) . . ?
O6 C16 C18 112.6(14) . . ?
C17 C16 C18 114.9(14) . . ?
O7 C19 C20 110.1(9) . . ?
O7 C19 C21 110.0(9) . . ?
C20 C19 C21 115.7(11) . . ?
O8 C22 C24 122.8(18) . . ?
O8 C22 C23 119.4(17) . . ?
C24 C22 C23 117.7(17) . . ?
O9 C25 C26 111.2(8) . . ?
O9 C25 C27 109.8(8) . . ?
C26 C25 C27 112.8(9) . . ?
O10 C28 C29 110.6(9) . . ?
O10 C28 C30 110.3(9) . . ?
C29 C28 C30 110.8(9) . . ?

loop_
_geom_bond_atom_site_label_1
_geom_bond_atom_site_label_2
_geom_bond_distance
_geom_bond_site_symmetry_2
_geom_bond_publ_flag
Ni1 O1 2.039(5) . ?
Ni1 O4 2.055(5) . ?
Ni1 O2 2.059(5) . ?
Ni1 O3 2.061(5) . ?
Ni1 O10 2.093(5) . ?
Ni1 O9 2.124(5) . ?
Ni1 Al1 2.851(2) . ?
Ni1 Al2 2.857(3) . ?
Al2 O8 1.652(7) . ?
Al2 O7 1.733(6) . ?
Al2 O4 1.750(5) . ?
Al2 O3 1.765(5) . ?
Al1 O6 1.659(7) . ?
Al1 O5 1.711(6) . ?
Al1 O1 1.750(5) . ?
Al1 O2 1.766(5) . ?
O1 C1 1.400(10) . ?
O2 C4 1.412(10) . ?
O3 C7 1.427(8) . ?
O4 C10 1.414(9) . ?
O5 C13 1.424(13) . ?
O6 C16 1.309(15) . ?
O7 C19 1.417(10) . ?
O8 C22 1.254(15) . ?
O9 C25 1.425(9) . ?
O10 C28 1.404(10) . ?
C1 C2 1.393(14) . ?
C1 C3 1.450(14) . ?
C4 C6 1.427(13) . ?
C4 C5 1.431(14) . ?
C7 C9 1.480(10) . ?
C7 C8 1.492(11) . ?
C10 C11 1.447(12) . ?
C10 C12 1.449(13) . ?
C13 C15 1.331(17) . ?
C13 C14 1.395(19) . ?
C16 C17 1.389(19) . ?
C16 C18 1.470(18) . ?
C19 C20 1.459(13) . ?
C19 C21 1.496(14) . ?
C22 C24 1.35(2) . ?
C22 C23 1.35(2) . ?
C25 C26 1.484(12) . ?
C25 C27 1.494(12) . ?
C28 C29 1.476(13) . ?
C28 C30 1.515(14) . ?
